data_7047224
loop_
_publ_author_name
'Otang, Mathew E.'
'Josephson, David'
'Duppong, Todd'
'Stahl, Lothar'

_publ_section_title
;
 The chameleonic reactivity of dilithio
 bis(alkylamido)cyclodiphosph(iii)azanes with chlorophosphines.
;
_journal_issue 33
_journal_name_full 'Dalton transactions (Cambridge, England : 2003)'
_journal_page_first 11625
_journal_page_last 11635
_journal_paper_doi 10.1039/c8dt02087f
_journal_volume 47
_journal_year 2018
_chemical_formula_moiety 'C40 H55.82 N4 P4'
_chemical_formula_sum 'C40 H56 N4 P4'
_chemical_formula_weight 716.79
_chemical_melting_point 419
_chemical_properties_physical Air-sensitive,Moisture-sensitive
_space_group_crystal_system monoclinic
_space_group_IT_number 15
_space_group_name_Hall '-C 2yc'
_space_group_name_H-M_alt 'C 1 2/c 1'
_symmetry_space_group_name_Hall '-C 2yc'
_symmetry_space_group_name_H-M 'C 1 2/c 1'
_atom_sites_solution_hydrogens geom
_atom_sites_solution_primary dual
_audit_creation_method
;
Olex2 1.2
(compiled 2018.04.26 svn.r3504 for OlexSys, GUI svn.r5492)
;
_audit_update_record
;
2018-05-14 deposited with the CCDC.
2018-08-07 downloaded from the CCDC.
;
_cell_angle_alpha 90
_cell_angle_beta 105.2670(10)
_cell_angle_gamma 90
_cell_formula_units_Z 4
_cell_length_a 16.9400(3)
_cell_length_b 9.8845(2)
_cell_length_c 24.8587(5)
_cell_measurement_reflns_used 9578
_cell_measurement_temperature 100.0
_cell_measurement_theta_max 40.64
_cell_measurement_theta_min 2.41
_cell_volume 4015.53(14)
_computing_molecular_graphics 'Olex2 (Dolomanov et al., 2009)'
_computing_publication_material 'Olex2 (Dolomanov et al., 2009)'
_computing_structure_refinement 'XL (Sheldrick, 2008)'
_computing_structure_solution 'XT (Sheldrick, 2015)'
_diffrn_ambient_temperature 100.0
_diffrn_measured_fraction_theta_full 0.999
_diffrn_measured_fraction_theta_max 1.000
_diffrn_measurement_device_type 'CCD area detector'
_diffrn_measurement_method 'phi and omega scans'
_diffrn_radiation_monochromator graphite
_diffrn_radiation_type MoK\a
_diffrn_radiation_wavelength 0.71073
_diffrn_reflns_av_R_equivalents 0.0389
_diffrn_reflns_av_unetI/netI 0.0210
_diffrn_reflns_Laue_measured_fraction_full 0.999
_diffrn_reflns_Laue_measured_fraction_max 1.000
_diffrn_reflns_limit_h_max 29
_diffrn_reflns_limit_h_min -29
_diffrn_reflns_limit_k_max 17
_diffrn_reflns_limit_k_min -17
_diffrn_reflns_limit_l_max 43
_diffrn_reflns_limit_l_min -43
_diffrn_reflns_number 95036
_diffrn_reflns_point_group_measured_fraction_full 0.999
_diffrn_reflns_point_group_measured_fraction_max 1.000
_diffrn_reflns_theta_full 25.242
_diffrn_reflns_theta_max 38.567
_diffrn_reflns_theta_min 2.408
_exptl_absorpt_coefficient_mu 0.229
_exptl_absorpt_correction_T_max 0.7480
_exptl_absorpt_correction_T_min 0.6744
_exptl_absorpt_correction_type multi-scan
_exptl_absorpt_process_details SADABS
_exptl_crystal_colour 'clear light colourless'
_exptl_crystal_colour_lustre clear
_exptl_crystal_colour_modifier light
_exptl_crystal_colour_primary colourless
_exptl_crystal_density_diffrn 1.185
_exptl_crystal_description rhombus
_exptl_crystal_F_000 1535
_exptl_crystal_recrystallization_method 'Re-crystallisation from solvent: toluene'
_exptl_crystal_size_max 0.68
_exptl_crystal_size_mid 0.68
_exptl_crystal_size_min 0.39
_refine_diff_density_max 1.837
_refine_diff_density_min -0.914
_refine_diff_density_rms 0.079
_refine_ls_extinction_method none
_refine_ls_goodness_of_fit_ref 1.087
_refine_ls_hydrogen_treatment constr
_refine_ls_matrix_type full
_refine_ls_number_parameters 232
_refine_ls_number_reflns 11350
_refine_ls_number_restraints 186
_refine_ls_restrained_S_all 1.078
_refine_ls_R_factor_all 0.0651
_refine_ls_R_factor_gt 0.0569
_refine_ls_shift/su_max 0.001
_refine_ls_shift/su_mean 0.000
_refine_ls_structure_factor_coef Fsqd
_refine_ls_weighting_details 'w=1/[\s^2^(Fo^2^)+(0.0511P)^2^+6.3337P] where P=(Fo^2^+2Fc^2^)/3'
_refine_ls_weighting_scheme calc
_refine_ls_wR_factor_gt 0.1385
_refine_ls_wR_factor_ref 0.1443
_reflns_Friedel_coverage 0.000
_reflns_number_gt 9880
_reflns_number_total 11350
_reflns_threshold_expression 'I > 2\s(I)'
_cod_data_source_file c8dt02087f2.cif
_cod_data_source_block mat35_0
_cod_depositor_comments 'Adding full bibliography for 7047223--7047227.cif.'
_cod_database_code 7047224
_shelx_shelxl_version_number 2014/7
_shelx_space_group_comment
;
The symmetry employed for this shelxl refinement is uniquely defined
by the following loop, which should always be used as a source of
symmetry information in preference to the above space-group names.
They are only intended as comments.
;
_olex2_refinement_description
;
1. Fixed Uiso
 At 1.2 times of:
  All C(H) groups
 At 1.5 times of:
  All C(H,H,H) groups
2. Uiso/Uaniso restraints and constraints
C1A \\sim C1B \\sim C2A \\sim C2B \\sim C3A \\sim C3B \\sim C4B \\sim C4A \\sim
C5A \\sim C5B \\sim C6A \\sim C6B: within 2A with sigma of 0.04 and sigma for
terminal atoms of 0.08
Uanis(C6B) = Uanis(C5B) = Uanis(C4B) = Uanis(C3B) = Uanis(C2B) = Uanis(C1B) =
Uanis(C1A) = Uanis(C2A) = Uanis(C3A) = Uanis(C4A) = Uanis(C5A) = Uanis(C6A)
Uanis(C6A) = Uanis(C1A) = Uanis(C2A) = Uanis(C3A) = Uanis(C4A) = Uanis(C5A)
3. Others
 Sof(P1B)=1-FVAR(1)
 Sof(P1A)=FVAR(1)
 Sof(P2B)=1-FVAR(2)
 Sof(P2A)=Sof(H19)=FVAR(2)
 Sof(C5B)=Sof(H5B)=Sof(C6B)=Sof(C4B)=Sof(H4B)=Sof(C3B)=Sof(H3B)=Sof(C1B)=
 Sof(H1B)=Sof(C2B)=Sof(H2B)=1-FVAR(3)
 Sof(C6A)=Sof(H6A)=Sof(C1A)=Sof(C2A)=Sof(H2A)=Sof(C3A)=Sof(H3A)=Sof(C4A)=
 Sof(H4A)=Sof(C5A)=Sof(H5A)=FVAR(3)
4.a Aromatic/amide H refined with riding coordinates:
 C19(H19), C6A(H6A), C2A(H2A), C3A(H3A), C4A(H4A), C18(H18), C5A(H5A),
 C16(H16), C15(H15), C17(H17), C5B(H5B), C4B(H4B), C3B(H3B), C1B(H1B), C2B(H2B)
4.b Idealised Me refined as rotating group:
 C13(H13A,H13B,H13C), C12(H12A,H12B,H12C), C11(H11A,H11B,H11C), C22(H22A,H22B,
 H22C), C21(H21A,H21B,H21C), C23(H23A,H23B,H23C)
;
_olex2_submission_special_instructions 'No special instructions were received'

loop_
_space_group_symop_operation_xyz
'x, y, z'
'-x, y, -z+1/2'
'x+1/2, y+1/2, z'
'-x+1/2, y+1/2, -z+1/2'
'-x, -y, -z'
'x, -y, z-1/2'
'-x+1/2, -y+1/2, -z'
'x+1/2, -y+1/2, z-1/2'

loop_
_atom_site_label
_atom_site_type_symbol
_atom_site_fract_x
_atom_site_fract_y
_atom_site_fract_z
_atom_site_U_iso_or_equiv
_atom_site_adp_type
_atom_site_occupancy
_atom_site_site_symmetry_order
_atom_site_calc_flag
_atom_site_refinement_flags_posn
_atom_site_refinement_flags_adp
_atom_site_refinement_flags_occupancy
_atom_site_disorder_assembly
_atom_site_disorder_group
P1A P 0.52172(2) 0.76699(13) 0.30373(2) 0.01220(14) Uani 0.906(6) 1 d . . P A 1
P2A P 0.53093(2) 0.55498(3) 0.33533(2) 0.01494(7) Uani 0.9102(14) 1 d . . P A 1
N1 N 0.43381(5) 0.77166(9) 0.25059(3) 0.01387(12) Uani 1 1 d . . . . .
N2 N 0.54290(6) 0.86017(10) 0.35438(4) 0.01971(16) Uani 1 1 d . . . . .
C19 C 0.48554(7) 0.64986(13) 0.43243(5) 0.02299(19) Uani 1 1 d . . . . .
H19 H 0.5279 0.7152 0.4367 0.028 Uiso 0.9102(14) 1 calc R . P A 1
C10 C 0.34661(6) 0.76040(12) 0.25116(4) 0.01776(16) Uani 1 1 d . . . . .
C6A C 0.68131(8) 0.63944(14) 0.41541(5) 0.02074(10) Uani 0.9191(15) 1 d . U P A 1
H6A H 0.6590 0.7273 0.4162 0.025 Uiso 0.9191(15) 1 calc R . P A 1
C1A C 0.63545(7) 0.53907(13) 0.38134(5) 0.02074(10) Uani 0.9191(15) 1 d . U P A 1
C2A C 0.66929(7) 0.40984(13) 0.38192(5) 0.02074(10) Uani 0.9191(15) 1 d . U P A 1
H2A H 0.6387 0.3410 0.3589 0.025 Uiso 0.9191(15) 1 calc R . P A 1
C14 C 0.47200(7) 0.56037(12) 0.38807(5) 0.02087(18) Uani 1 1 d . . . . .
C13 C 0.31782(7) 0.61406(14) 0.24517(5) 0.0259(2) Uani 1 1 d . . . . .
H13A H 0.3216 0.5786 0.2091 0.039 Uiso 1 1 calc GR . . . .
H13B H 0.2609 0.6095 0.2472 0.039 Uiso 1 1 calc GR . . . .
H13C H 0.3524 0.5598 0.2753 0.039 Uiso 1 1 calc GR . . . .
C20 C 0.54436(7) 1.00177(12) 0.37058(5) 0.02175(18) Uani 1 1 d . . . . .
C3A C 0.74697(8) 0.38032(13) 0.41561(5) 0.02074(10) Uani 0.9191(15) 1 d . U P A 1
H3A H 0.7686 0.2915 0.4162 0.025 Uiso 0.9191(15) 1 calc R . P A 1
C12 C 0.33586(7) 0.81798(15) 0.30599(5) 0.0247(2) Uani 1 1 d . . . . .
H12A H 0.3697 0.7664 0.3374 0.037 Uiso 1 1 calc GR . . . .
H12B H 0.2783 0.8113 0.3063 0.037 Uiso 1 1 calc GR . . . .
H12C H 0.3528 0.9131 0.3094 0.037 Uiso 1 1 calc GR . . . .
C11 C 0.29474(7) 0.84421(15) 0.20303(5) 0.0256(2) Uani 1 1 d . . . . .
H11A H 0.3133 0.9385 0.2070 0.038 Uiso 1 1 calc GR . . . .
H11B H 0.2372 0.8399 0.2037 0.038 Uiso 1 1 calc GR . . . .
H11C H 0.3005 0.8079 0.1676 0.038 Uiso 1 1 calc GR . . . .
C4A C 0.79282(7) 0.48141(14) 0.44842(5) 0.02074(10) Uani 0.9191(15) 1 d . U P A 1
H4A H 0.8464 0.4625 0.4708 0.025 Uiso 0.9191(15) 1 calc R . P A 1
C22 C 0.63282(8) 1.04066(13) 0.39987(5) 0.0260(2) Uani 1 1 d . . . . .
H22A H 0.6558 0.9746 0.4292 0.039 Uiso 1 1 calc GR . . . .
H22B H 0.6338 1.1308 0.4164 0.039 Uiso 1 1 calc GR . . . .
H22C H 0.6655 1.0414 0.3727 0.039 Uiso 1 1 calc GR . . . .
C18 C 0.43900(8) 0.64673(15) 0.47085(5) 0.0274(2) Uani 1 1 d . . . . .
H18 H 0.4492 0.7098 0.5007 0.033 Uiso 1 1 calc R . . . .
C5A C 0.75986(7) 0.61044(13) 0.44828(5) 0.02074(10) Uani 0.9191(15) 1 d . U P A 1
H5A H 0.7911 0.6794 0.4708 0.025 Uiso 0.9191(15) 1 calc R . P A 1
C16 C 0.36388(9) 0.45724(18) 0.42146(7) 0.0345(3) Uani 1 1 d . . . . .
H16 H 0.3226 0.3902 0.4176 0.041 Uiso 1 1 calc R . . . .
C15 C 0.41132(8) 0.46243(15) 0.38338(6) 0.0270(2) Uani 1 1 d . . . . .
H15 H 0.4022 0.3984 0.3539 0.032 Uiso 1 1 calc R . . . .
C17 C 0.37677(9) 0.54987(18) 0.46524(7) 0.0346(3) Uani 1 1 d . . . . .
H17 H 0.3439 0.5474 0.4909 0.042 Uiso 1 1 calc R . . . .
C21 C 0.51180(10) 1.09841(14) 0.32170(6) 0.0322(3) Uani 1 1 d . . . . .
H21A H 0.5453 1.0906 0.2952 0.048 Uiso 1 1 calc GR . . . .
H21B H 0.5142 1.1915 0.3356 0.048 Uiso 1 1 calc GR . . . .
H21C H 0.4550 1.0751 0.3030 0.048 Uiso 1 1 calc GR . . . .
C23 C 0.49247(10) 1.01684(16) 0.41240(6) 0.0321(3) Uani 1 1 d . . . . .
H23A H 0.4364 0.9870 0.3950 0.048 Uiso 1 1 calc GR . . . .
H23B H 0.4919 1.1119 0.4235 0.048 Uiso 1 1 calc GR . . . .
H23C H 0.5160 0.9613 0.4454 0.048 Uiso 1 1 calc GR . . . .
P1B P 0.5206(2) 0.7160(17) 0.30281(15) 0.0172(16) Uani 0.094(6) 1 d . . P A 2
P2B P 0.5710(2) 0.7310(4) 0.42362(13) 0.0188(7) Uani 0.0898(14) 1 d . . P A 2
C5B C 0.7302(8) 0.6593(15) 0.4355(6) 0.02074(10) Uani 0.0809(15) 1 d . U P A 2
H5B H 0.7373 0.7532 0.4434 0.025 Uiso 0.0809(15) 1 calc R . P A 2
C6B C 0.6511(9) 0.6097(16) 0.4182(6) 0.02074(10) Uani 0.0809(15) 1 d . U P A 2
C4B C 0.7974(8) 0.5828(15) 0.4418(6) 0.02074(10) Uani 0.0809(15) 1 d . U P A 2
H4B H 0.8506 0.6213 0.4529 0.025 Uiso 0.0809(15) 1 calc R . P A 2
C3B C 0.7858(8) 0.4430(16) 0.4312(6) 0.02074(10) Uani 0.0809(15) 1 d . U P A 2
H3B H 0.8319 0.3844 0.4404 0.025 Uiso 0.0809(15) 1 calc R . P A 2
C1B C 0.6479(8) 0.4735(15) 0.4059(6) 0.02074(10) Uani 0.0809(15) 1 d . U P A 2
H1B H 0.5951 0.4338 0.3943 0.025 Uiso 0.0809(15) 1 calc R . P A 2
C2B C 0.7123(9) 0.3912(15) 0.4089(6) 0.02074(10) Uani 0.0809(15) 1 d . U P A 2
H2B H 0.7054 0.3008 0.3956 0.025 Uiso 0.0809(15) 1 calc R . P A 2

loop_
_atom_site_aniso_label
_atom_site_aniso_U_11
_atom_site_aniso_U_22
_atom_site_aniso_U_33
_atom_site_aniso_U_23
_atom_site_aniso_U_13
_atom_site_aniso_U_12
P1A 0.01247(11) 0.0122(3) 0.01127(11) -0.00069(11) 0.00204(8) -0.00080(11)
P2A 0.01515(12) 0.01390(11) 0.01415(11) 0.00110(8) 0.00103(8) -0.00147(8)
N1 0.0124(3) 0.0164(3) 0.0125(3) -0.0002(2) 0.0026(2) 0.0004(2)
N2 0.0199(4) 0.0229(4) 0.0156(3) -0.0049(3) 0.0033(3) -0.0023(3)
C19 0.0213(4) 0.0285(5) 0.0197(4) 0.0044(4) 0.0064(3) -0.0010(4)
C10 0.0125(3) 0.0254(4) 0.0152(3) 0.0007(3) 0.0033(3) 0.0014(3)
C6A 0.01834(19) 0.0242(2) 0.01844(18) 0.00302(15) 0.00266(14) 0.00241(15)
C1A 0.01834(19) 0.0242(2) 0.01844(18) 0.00302(15) 0.00266(14) 0.00241(15)
C2A 0.01834(19) 0.0242(2) 0.01844(18) 0.00302(15) 0.00266(14) 0.00241(15)
C14 0.0178(4) 0.0234(4) 0.0199(4) 0.0053(3) 0.0022(3) -0.0015(3)
C13 0.0210(4) 0.0307(6) 0.0255(5) -0.0003(4) 0.0054(4) -0.0086(4)
C20 0.0246(4) 0.0212(4) 0.0179(4) -0.0028(3) 0.0028(3) 0.0002(4)
C3A 0.01834(19) 0.0242(2) 0.01844(18) 0.00302(15) 0.00266(14) 0.00241(15)
C12 0.0188(4) 0.0383(6) 0.0178(4) -0.0015(4) 0.0064(3) 0.0050(4)
C11 0.0180(4) 0.0384(6) 0.0197(4) 0.0048(4) 0.0035(3) 0.0101(4)
C4A 0.01834(19) 0.0242(2) 0.01844(18) 0.00302(15) 0.00266(14) 0.00241(15)
C22 0.0286(5) 0.0237(5) 0.0223(5) -0.0039(4) 0.0008(4) -0.0036(4)
C18 0.0298(5) 0.0326(6) 0.0219(5) 0.0062(4) 0.0108(4) 0.0063(5)
C5A 0.01834(19) 0.0242(2) 0.01844(18) 0.00302(15) 0.00266(14) 0.00241(15)
C16 0.0225(5) 0.0426(8) 0.0365(7) 0.0131(6) 0.0044(5) -0.0076(5)
C15 0.0222(5) 0.0314(6) 0.0253(5) 0.0064(4) 0.0026(4) -0.0076(4)
C17 0.0242(5) 0.0485(8) 0.0345(6) 0.0184(6) 0.0138(5) 0.0066(5)
C21 0.0384(7) 0.0224(5) 0.0293(6) 0.0035(4) -0.0024(5) 0.0003(5)
C23 0.0370(7) 0.0311(6) 0.0310(6) -0.0109(5) 0.0142(5) -0.0006(5)
P1B 0.0153(12) 0.022(5) 0.0140(12) -0.0029(13) 0.0031(8) -0.0012(13)
P2B 0.0192(13) 0.0224(14) 0.0148(12) -0.0027(10) 0.0041(9) -0.0010(10)
C5B 0.01834(19) 0.0242(2) 0.01844(18) 0.00302(15) 0.00266(14) 0.00241(15)
C6B 0.01834(19) 0.0242(2) 0.01844(18) 0.00302(15) 0.00266(14) 0.00241(15)
C4B 0.01834(19) 0.0242(2) 0.01844(18) 0.00302(15) 0.00266(14) 0.00241(15)
C3B 0.01834(19) 0.0242(2) 0.01844(18) 0.00302(15) 0.00266(14) 0.00241(15)
C1B 0.01834(19) 0.0242(2) 0.01844(18) 0.00302(15) 0.00266(14) 0.00241(15)
C2B 0.01834(19) 0.0242(2) 0.01844(18) 0.00302(15) 0.00266(14) 0.00241(15)

loop_
_atom_type_symbol
_atom_type_description
_atom_type_scat_dispersion_real
_atom_type_scat_dispersion_imag
_atom_type_scat_source
C C 0.0033 0.0016 'International Tables Vol C Tables 4.2.6.8 and 6.1.1.4'
H H 0.0000 0.0000 'International Tables Vol C Tables 4.2.6.8 and 6.1.1.4'
N N 0.0061 0.0033 'International Tables Vol C Tables 4.2.6.8 and 6.1.1.4'
P P 0.1023 0.0942 'International Tables Vol C Tables 4.2.6.8 and 6.1.1.4'

loop_
_geom_angle_atom_site_label_1
_geom_angle_atom_site_label_2
_geom_angle_atom_site_label_3
_geom_angle
_geom_angle_site_symmetry_1
_geom_angle_site_symmetry_3
P2A P1A P1A 109.856(18) . 2_655
N1 P1A P1A 41.15(3) 2_655 2_655
N1 P1A P1A 41.15(3) . 2_655
N1 P1A P2A 107.39(6) 2_655 .
N1 P1A P2A 105.26(6) . .
N1 P1A N1 82.22(4) 2_655 .
N2 P1A P1A 142.83(5) . 2_655
N2 P1A P2A 107.31(5) . .
N2 P1A N1 125.35(8) . 2_655
N2 P1A N1 126.07(7) . .
C1A P2A P1A 105.39(4) . .
C1A P2A C14 99.93(5) . .
C14 P2A P1A 102.85(4) . .
P1A N1 P1A 97.70(4) 2_655 .
C10 N1 P1A 131.01(7) . .
C10 N1 P1A 130.62(7) . 2_655
C10 N1 P1B 127.5(2) . 2_655
C10 N1 P1B 127.2(2) . .
P1B N1 P1B 90.6(4) . 2_655
C20 N2 P1A 142.47(9) . .
C20 N2 P1B 154.2(3) . .
C20 N2 P2B 112.04(11) . .
P1B N2 P2B 93.4(4) . .
C14 C19 H19 119.1 . .
C14 C19 C18 121.87(12) . .
C14 C19 P2B 99.50(13) . .
C18 C19 H19 119.1 . .
C18 C19 P2B 138.36(15) . .
N1 C10 C13 111.37(9) . .
N1 C10 C12 109.41(8) . .
N1 C10 C11 108.68(9) . .
C13 C10 C12 109.29(10) . .
C13 C10 C11 109.59(10) . .
C11 C10 C12 108.46(9) . .
C1A C6A H6A 120.0 . .
C5A C6A H6A 120.0 . .
C5A C6A C1A 120.03(12) . .
C6A C1A P2A 127.16(10) . .
C2A C1A P2A 114.09(9) . .
C2A C1A C6A 118.73(11) . .
C1A C2A H2A 119.4 . .
C3A C2A C1A 121.17(12) . .
C3A C2A H2A 119.4 . .
C19 C14 P2A 125.23(9) . .
C19 C14 C15 118.28(11) . .
C15 C14 P2A 116.44(10) . .
C10 C13 H13A 109.5 . .
C10 C13 H13B 109.5 . .
C10 C13 H13C 109.5 . .
H13A C13 H13B 109.5 . .
H13A C13 H13C 109.5 . .
H13B C13 H13C 109.5 . .
N2 C20 C22 108.42(10) . .
N2 C20 C21 113.86(10) . .
N2 C20 C23 108.05(10) . .
C22 C20 C23 108.44(10) . .
C21 C20 C22 108.89(11) . .
C21 C20 C23 109.05(12) . .
C2A C3A H3A 120.1 . .
C4A C3A C2A 119.72(12) . .
C4A C3A H3A 120.1 . .
C10 C12 H12A 109.5 . .
C10 C12 H12B 109.5 . .
C10 C12 H12C 109.5 . .
H12A C12 H12B 109.5 . .
H12A C12 H12C 109.5 . .
H12B C12 H12C 109.5 . .
C10 C11 H11A 109.5 . .
C10 C11 H11B 109.5 . .
C10 C11 H11C 109.5 . .
H11A C11 H11B 109.5 . .
H11A C11 H11C 109.5 . .
H11B C11 H11C 109.5 . .
C3A C4A H4A 120.2 . .
C3A C4A C5A 119.69(11) . .
C5A C4A H4A 120.2 . .
C20 C22 H22A 109.5 . .
C20 C22 H22B 109.5 . .
C20 C22 H22C 109.5 . .
H22A C22 H22B 109.5 . .
H22A C22 H22C 109.5 . .
H22B C22 H22C 109.5 . .
C19 C18 H18 120.2 . .
C19 C18 C17 119.62(14) . .
C17 C18 H18 120.2 . .
C6A C5A H5A 119.7 . .
C4A C5A C6A 120.64(12) . .
C4A C5A H5A 119.7 . .
C15 C16 H16 119.8 . .
C15 C16 C17 120.38(13) . .
C17 C16 H16 119.8 . .
C14 C15 H15 119.6 . .
C16 C15 C14 120.84(14) . .
C16 C15 H15 119.6 . .
C18 C17 H17 120.5 . .
C16 C17 C18 118.97(12) . .
C16 C17 H17 120.5 . .
C20 C21 H21A 109.5 . .
C20 C21 H21B 109.5 . .
C20 C21 H21C 109.5 . .
H21A C21 H21B 109.5 . .
H21A C21 H21C 109.5 . .
H21B C21 H21C 109.5 . .
C20 C23 H23A 109.5 . .
C20 C23 H23B 109.5 . .
C20 C23 H23C 109.5 . .
H23A C23 H23B 109.5 . .
H23A C23 H23C 109.5 . .
H23B C23 H23C 109.5 . .
N1 P1B N1 78.4(3) . 2_655
N1 P1B N2 102.9(7) 2_655 .
N1 P1B N2 104.0(7) . .
N1 P1B P1B 45.0(2) . 2_655
N1 P1B P1B 44.42(19) 2_655 2_655
N2 P1B P1B 130.9(3) . 2_655
C19 P2B N2 111.89(17) . .
C19 P2B C6B 111.5(5) . .
C6B P2B N2 110.4(5) . .
C6B C5B H5B 118.0 . .
C4B C5B H5B 118.0 . .
C4B C5B C6B 124.0(14) . .
C5B C6B P2B 114.7(11) . .
C1B C6B P2B 131.6(12) . .
C1B C6B C5B 113.2(13) . .
C5B C4B H4B 121.4 . .
C5B C4B C3B 117.3(13) . .
C3B C4B H4B 121.4 . .
C4B C3B H3B 119.2 . .
C2B C3B C4B 121.7(13) . .
C2B C3B H3B 119.2 . .
C6B C1B H1B 116.8 . .
C2B C1B C6B 126.4(14) . .
C2B C1B H1B 116.8 . .
C3B C2B C1B 116.6(15) . .
C3B C2B H2B 121.7 . .
C1B C2B H2B 121.7 . .

loop_
_geom_bond_atom_site_label_1
_geom_bond_atom_site_label_2
_geom_bond_distance
_geom_bond_site_symmetry_2
P1A P1A 2.5771(7) 2_655
P1A P2A 2.2290(12) .
P1A N1 1.7114(9) .
P1A N1 1.7114(9) 2_655
P1A N2 1.5245(13) .
P2A C1A 1.8443(12) .
P2A C14 1.8458(12) .
N1 P1A 1.7113(9) 2_655
N1 C10 1.4851(12) .
N1 P1B 1.773(6) .
N1 P1B 1.790(6) 2_655
N2 C20 1.4548(15) .
N2 P1B 1.887(13) .
N2 P2B 2.095(4) .
C19 H19 0.9500 .
C19 C14 1.3850(18) .
C19 C18 1.3897(17) .
C19 P2B 1.718(4) .
C10 C13 1.5213(17) .
C10 C12 1.5316(15) .
C10 C11 1.5286(15) .
C6A H6A 0.9500 .
C6A C1A 1.3994(18) .
C6A C5A 1.3958(17) .
C1A C2A 1.3985(18) .
C2A H2A 0.9500 .
C2A C3A 1.3921(17) .
C14 C15 1.3945(17) .
C13 H13A 0.9800 .
C13 H13B 0.9800 .
C13 H13C 0.9800 .
C20 C22 1.5326(17) .
C20 C21 1.5298(18) .
C20 C23 1.5352(18) .
C3A H3A 0.9500 .
C3A C4A 1.3904(19) .
C12 H12A 0.9800 .
C12 H12B 0.9800 .
C12 H12C 0.9800 .
C11 H11A 0.9800 .
C11 H11B 0.9800 .
C11 H11C 0.9800 .
C4A H4A 0.9500 .
C4A C5A 1.3919(19) .
C22 H22A 0.9800 .
C22 H22B 0.9800 .
C22 H22C 0.9800 .
C18 H18 0.9500 .
C18 C17 1.404(2) .
C5A H5A 0.9500 .
C16 H16 0.9500 .
C16 C15 1.395(2) .
C16 C17 1.395(3) .
C15 H15 0.9500 .
C17 H17 0.9500 .
C21 H21A 0.9800 .
C21 H21B 0.9800 .
C21 H21C 0.9800 .
C23 H23A 0.9800 .
C23 H23B 0.9800 .
C23 H23C 0.9800 .
P1B N1 1.790(6) 2_655
P1B P1B 2.533(7) 2_655
P2B C6B 1.843(15) .
C5B H5B 0.9500 .
C5B C6B 1.38(2) .
C5B C4B 1.341(19) .
C6B C1B 1.38(2) .
C4B H4B 0.9500 .
C4B C3B 1.41(2) .
C3B H3B 0.9500 .
C3B C2B 1.33(2) .
C1B H1B 0.9500 .
C1B C2B 1.35(2) .
C2B H2B 0.9500 .
